data_7159827
loop_
_publ_author_name
'Cheng, Ling-Chao'
'Wang, Zhihua'
'He, Xinglei'
'Liang, Wangfu'
'Ye, Ke-Yin'

_publ_section_title
;
 Cobalt-catalyzed amination of aziridines and azetidines toward 1,2- and
 1,3-diamines.
;
_journal_issue 13
_journal_name_full 'Organic &amp; biomolecular chemistry'
_journal_page_first 2554
_journal_page_last 2557
_journal_paper_doi 10.1039/d4ob00168k
_journal_volume 22
_journal_year 2024
_chemical_formula_moiety 'C28 H28 N2 O6 S3'
_chemical_formula_sum 'C28 H28 N2 O6 S3'
_chemical_formula_weight 584.70
_space_group_crystal_system triclinic
_space_group_IT_number 2
_space_group_name_Hall '-P 1'
_space_group_name_H-M_alt 'P -1'
_atom_sites_solution_hydrogens geom
_atom_sites_solution_primary dual
_audit_creation_date 2023-12-14
_audit_creation_method
;
Olex2 1.3
(compiled 2020.11.12 svn.r5f609507 for OlexSys, GUI svn.r6408)
;
_audit_update_record
;
2023-12-29 deposited with the CCDC.	2024-03-01 downloaded from the CCDC.
;
_cell_angle_alpha 76.184(3)
_cell_angle_beta 78.526(2)
_cell_angle_gamma 74.084(2)
_cell_formula_units_Z 2
_cell_length_a 9.9841(2)
_cell_length_b 9.9889(2)
_cell_length_c 15.0529(5)
_cell_measurement_reflns_used 9415
_cell_measurement_temperature 292.98(16)
_cell_measurement_theta_max 76.0590
_cell_measurement_theta_min 3.0470
_cell_volume 1387.52(6)
_computing_cell_refinement 'CrysAlisPro 1.171.43.98a (Rigaku OD, 2023)'
_computing_data_collection 'CrysAlisPro 1.171.43.98a (Rigaku OD, 2023)'
_computing_data_reduction 'CrysAlisPro 1.171.43.98a (Rigaku OD, 2023)'
_computing_molecular_graphics 'Olex2 1.3 (Dolomanov et al., 2009)'
_computing_publication_material 'Olex2 1.3 (Dolomanov et al., 2009)'
_computing_structure_refinement 'SHELXL 2018/3 (Sheldrick, 2015)'
_computing_structure_solution 'SHELXT 2018/2 (Sheldrick, 2018)'
_diffrn_ambient_environment air
_diffrn_ambient_temperature 292.98(16)
_diffrn_detector 'Hybrid Pixel Array Detector'
_diffrn_detector_area_resol_mean 10.0000
_diffrn_detector_type HyPix
_diffrn_measured_fraction_theta_full 0.991
_diffrn_measured_fraction_theta_max 0.947
_diffrn_measurement_details
;
List of Runs (angles in degrees, time in seconds):

  # Type    Start    End  Width  t~exp~   \w     \q     \k     \f   Frames
#--------------------------------------------------------------------------
  1  \w     62.00  87.00   0.50    0.06    --   46.11 165.00  15.00   50
  2  \w     80.00 105.00   0.50    0.25    --  105.07 165.00  15.00   50
  3  \w    102.00 127.00   0.50    0.25    --  105.07 116.00-131.00   50
  4  \w     96.00 168.00   0.50    0.25    --  105.07 125.00-180.00  144
  5  \w     93.00 175.00   0.50    0.25    --  105.07  45.00 150.00  164
  6  \w     28.00 118.00   0.50    0.06    --   46.11  77.00 -60.00  180
  7  \w    -12.00  14.00   0.50    0.06    --  -46.11  19.00  60.00   52
  8  \w    -11.00  17.00   0.50    0.06    --  -46.11  19.00 150.00   56
  9  \w    -67.00 -31.00   0.50    0.25    -- -104.50  61.00  90.00   72
 10  \w    -62.00 -32.00   0.50    0.25    -- -104.50  61.00 -90.00   60
 11  \w    -62.00 -31.00   0.50    0.25    -- -104.50  61.00-120.00   62
 12  \w    -63.00 -31.00   0.50    0.25    -- -104.50  61.00-150.00   64
 13  \w    -19.00  24.00   0.50    0.06    --  -46.11  19.00-180.00   86
 14  \w    -85.00  -7.00   0.50    0.06    --  -46.11 116.00-131.00  156
 15  \w   -101.00 -76.00   0.50    0.06    --  -46.11 165.00  15.00   50
 16  \w   -122.00 -71.00   0.50    0.25    -- -104.50 165.00  15.00  102
 17  \w   -111.00 -47.00   0.50    0.25    -- -104.50 125.00   0.00  128
 18  \w   -111.00 -59.00   0.50    0.25    -- -104.50 125.00 -60.00  104
 19  \w   -109.00 -63.00   0.50    0.25    -- -104.50 116.00-131.00   92
 20  \w    -29.00  28.00   0.50    0.06    --   46.11 -19.00 150.00  114
 21  \w     41.00 107.00   0.50    0.25    --  105.07 -77.00 150.00  132
 22  \w    -15.00  30.00   0.50    0.06    --   46.11 -19.00   0.00   90
 23  \w     35.00 107.00   0.50    0.25    --  105.07 -77.00 -60.00  144
 24  \w     36.00 103.00   0.50    0.25    --  105.07 -95.00 -60.00  134
 25  \w     40.00 136.00   0.50    0.25    --  105.07-165.00  -6.00  192
 26  \w     63.00 103.00   0.50    0.25    --  105.07 -95.00  30.00   80
 27  \w     37.00  75.00   0.50    0.25    --  105.07-116.00 140.00   76
 28  \w     79.00 107.00   0.50    0.25    --  105.07-116.00 140.00   56
 29  \w     71.00  96.00   0.50    0.25    --  105.07 -95.00 150.00   50
 30  \w     32.00  66.00   0.50    0.25    --  105.07 -95.00 150.00   68
 31  \w     36.00  62.00   0.50    0.06    --   46.11-116.00 140.00   52
 32  \w     76.00 111.00   0.50    0.06    --   46.11-165.00  -6.00   70
 33  \w     43.00  73.00   0.50    0.06    --   46.11-165.00  -6.00   60
 34  \w   -125.00-100.00   0.50    0.25    -- -104.50-165.00  -6.00   50
 35  \w   -134.00 -80.00   0.50    0.25    -- -104.50-116.00 140.00  108
 36  \w   -115.00 -50.00   0.50    0.06    --  -46.11-165.00  -6.00  130
 37  \w   -171.00-127.00   0.50    0.25    -- -104.50 -45.00-120.00   88
 38  \w   -169.00-143.00   0.50    0.25    -- -104.50 -15.00-150.00   52
 39  \w   -127.00 -90.00   0.50    0.25    -- -104.50 -15.00-150.00   74
 40  \w   -119.00 -91.00   0.50    0.25    -- -104.50 -45.00   0.00   56
 41  \w   -174.00 -90.00   0.50    0.25    -- -104.50 -45.00 -30.00  168
 42  \w   -173.00-144.00   0.50    0.25    -- -104.50 -45.00   0.00   58
;
_diffrn_measurement_device 'four-circle diffractometer'
_diffrn_measurement_device_type 'XtaLAB Synergy R, HyPix'
_diffrn_measurement_method '\w scans'
_diffrn_orient_matrix_type 'CrysAlisPro convention (1999,Acta A55,543-557)'
_diffrn_orient_matrix_UB_11 0.0129608000
_diffrn_orient_matrix_UB_12 0.0587116000
_diffrn_orient_matrix_UB_13 -0.1049293000
_diffrn_orient_matrix_UB_21 0.1608420000
_diffrn_orient_matrix_UB_22 -0.0577051000
_diffrn_orient_matrix_UB_23 -0.0084390000
_diffrn_orient_matrix_UB_31 -0.0156020000
_diffrn_orient_matrix_UB_32 -0.1412998000
_diffrn_orient_matrix_UB_33 -0.0160576000
_diffrn_radiation_monochromator mirror
_diffrn_radiation_probe x-ray
_diffrn_radiation_type 'Cu K\a'
_diffrn_radiation_wavelength 1.54184
_diffrn_reflns_av_R_equivalents 0.0289
_diffrn_reflns_av_unetI/netI 0.0314
_diffrn_reflns_Laue_measured_fraction_full 0.991
_diffrn_reflns_Laue_measured_fraction_max 0.947
_diffrn_reflns_limit_h_max 12
_diffrn_reflns_limit_h_min -12
_diffrn_reflns_limit_k_max 9
_diffrn_reflns_limit_k_min -12
_diffrn_reflns_limit_l_max 18
_diffrn_reflns_limit_l_min -18
_diffrn_reflns_number 17490
_diffrn_reflns_point_group_measured_fraction_full 0.991
_diffrn_reflns_point_group_measured_fraction_max 0.947
_diffrn_reflns_theta_full 67.684
_diffrn_reflns_theta_max 76.237
_diffrn_reflns_theta_min 3.055
_diffrn_source 'Rotating-anode X-ray tube'
_diffrn_source_type 'PhotonJet R (Cu) X-ray Source'
_exptl_absorpt_coefficient_mu 2.827
_exptl_absorpt_correction_T_max 1.00000
_exptl_absorpt_correction_T_min 0.88812
_exptl_absorpt_correction_type multi-scan
_exptl_absorpt_process_details
;
CrysAlisPro 1.171.43.98a (Rigaku Oxford Diffraction, 2023)
Empirical absorption correction using spherical harmonics,
implemented in SCALE3 ABSPACK scaling algorithm.
;
_exptl_crystal_colour 'clear whiteish colourless'
_exptl_crystal_colour_lustre clear
_exptl_crystal_colour_modifier whiteish
_exptl_crystal_colour_primary colourless
_exptl_crystal_density_diffrn 1.400
_exptl_crystal_description block
_exptl_crystal_F_000 612
_exptl_crystal_size_max 0.1
_exptl_crystal_size_mid 0.1
_exptl_crystal_size_min 0.05
_refine_diff_density_max 0.508
_refine_diff_density_min -0.347
_refine_diff_density_rms 0.075
_refine_ls_extinction_method none
_refine_ls_goodness_of_fit_ref 1.088
_refine_ls_hydrogen_treatment constr
_refine_ls_matrix_type full
_refine_ls_number_parameters 353
_refine_ls_number_reflns 5497
_refine_ls_number_restraints 0
_refine_ls_restrained_S_all 1.088
_refine_ls_R_factor_all 0.0746
_refine_ls_R_factor_gt 0.0685
_refine_ls_shift/su_max 0.000
_refine_ls_shift/su_mean 0.000
_refine_ls_structure_factor_coef Fsqd
_refine_ls_weighting_details 'w=1/[\s^2^(Fo^2^)+(0.0726P)^2^+3.3505P] where P=(Fo^2^+2Fc^2^)/3'
_refine_ls_weighting_scheme calc
_refine_ls_wR_factor_gt 0.2097
_refine_ls_wR_factor_ref 0.2129
_reflns_Friedel_coverage 0.000
_reflns_number_gt 4746
_reflns_number_total 5497
_reflns_threshold_expression 'I > 2\s(I)'
_cod_data_source_file d4ob00168k2.cif
_cod_data_source_block cjc
_cod_depositor_comments 'Adding full bibliography for 7159826--7159827.cif.'
_cod_original_cell_volume 1387.52(7)
_cod_database_code 7159827
_shelx_shelxl_version_number 2018/3
_shelx_space_group_comment
;
The symmetry employed for this shelxl refinement is uniquely defined
by the following loop, which should always be used as a source of
symmetry information in preference to the above space-group names.
They are only intended as comments.
;
_shelx_estimated_absorpt_t_max 0.872
_shelx_estimated_absorpt_t_min 0.765
_reflns_odcompleteness_completeness 99.98
_reflns_odcompleteness_iscentric 1
_reflns_odcompleteness_theta 66.97
_olex2_refinement_description
;
1. Fixed Uiso
 At 1.2 times of:
  All C(H) groups, All C(H,H) groups, All N(H) groups
 At 1.5 times of:
  All C(H,H,H) groups
2.a Ternary CH refined with riding coordinates:
 C00E(H00E)
2.b Secondary CH2 refined with riding coordinates:
 C00F(H00A,H00C), C00P(H00D,H00F)
2.c Aromatic/amide H refined with riding coordinates:
 N00B(H00B), C00I(H00I), C00J(H00J), C00K(H00K), C16(H16), C00N(H00N),
 C00O(H00O), C00Q(H00Q), C00R(H00R), C00S(H00S), C00T(H00T), C00U(H00U),
 C00V(H00V), C00W(H00W), C00X(H00X), C00Y(H00Y), C00Z(H00Z), C010(H010),
 C011(H011), C012(H012)
2.d Idealised Me refined as rotating group:
 C013(H01A,H01B,H01C)
;
_olex2_submission_special_instructions 'No special instructions were received'
_oxdiff_exptl_absorpt_empirical_details
;
Empirical correction (ABSPACK) includes:
- Absorption correction using spherical harmonics
- Frame scaling
;
_oxdiff_exptl_absorpt_empirical_full_max 1.192
_oxdiff_exptl_absorpt_empirical_full_min 0.868

loop_
_space_group_symop_operation_xyz
'x, y, z'
'-x, -y, -z'

loop_
_atom_site_label
_atom_site_type_symbol
_atom_site_fract_x
_atom_site_fract_y
_atom_site_fract_z
_atom_site_U_iso_or_equiv
_atom_site_adp_type
_atom_site_occupancy
_atom_site_site_symmetry_order
_atom_site_calc_flag
_atom_site_refinement_flags_posn
_atom_site_refinement_flags_adp
_atom_site_refinement_flags_occupancy
_atom_site_disorder_assembly
_atom_site_disorder_group
S2 S 0.73998(11) 0.10677(11) 0.89026(7) 0.0471(3) Uani 1 1 d . . . . .
S3 S 0.52203(13) 0.23621(12) 0.45054(7) 0.0534(3) Uani 1 1 d . . . . .
S4 S 0.79722(13) 0.37924(13) 0.79516(9) 0.0579(3) Uani 1 1 d . . . . .
O004 O 0.6457(3) 0.0285(3) 0.8802(2) 0.0540(7) Uani 1 1 d . . . . .
O005 O 0.8877(3) 0.0531(4) 0.8692(2) 0.0627(9) Uani 1 1 d . . . . .
O006 O 0.4836(4) 0.1329(4) 0.4152(2) 0.0691(10) Uani 1 1 d . . . . .
O007 O 0.4423(4) 0.3808(4) 0.4343(3) 0.0704(9) Uani 1 1 d . . . . .
O008 O 0.8722(4) 0.3508(4) 0.8713(3) 0.0745(10) Uani 1 1 d . . . . .
O009 O 0.7082(4) 0.5176(4) 0.7675(3) 0.0744(10) Uani 1 1 d . . . . .
N00A N 0.6938(4) 0.2646(4) 0.8196(2) 0.0476(8) Uani 1 1 d . . . . .
N00B N 0.5177(5) 0.1777(4) 0.5593(2) 0.0608(10) Uani 1 1 d . . . . .
H00B H 0.521929 0.088981 0.580925 0.073 Uiso 1 1 calc R U . . .
C15 C 0.4334(5) 0.3212(5) 0.8351(3) 0.0484(9) Uani 1 1 d . . . . .
C14 C 0.7014(5) 0.1386(5) 1.0037(3) 0.0483(9) Uani 1 1 d . . . . .
C00E C 0.5698(5) 0.2999(4) 0.7684(3) 0.0463(9) Uani 1 1 d . . . . .
H00E H 0.570075 0.393630 0.729261 0.056 Uiso 1 1 calc R U . . .
C00F C 0.5903(5) 0.1993(5) 0.7003(3) 0.0506(10) Uani 1 1 d . . . . .
H00A H 0.689160 0.172162 0.675705 0.061 Uiso 1 1 calc R U . . .
H00C H 0.560066 0.113875 0.732674 0.061 Uiso 1 1 calc R U . . .
C00G C 0.9170(5) 0.3354(5) 0.6974(3) 0.0592(12) Uani 1 1 d . . . . .
C00H C 0.6990(5) 0.2367(5) 0.4046(3) 0.0531(10) Uani 1 1 d . . . . .
C00I C 0.5632(5) 0.1658(5) 1.0454(3) 0.0569(11) Uani 1 1 d . . . . .
H00I H 0.490693 0.172152 1.013099 0.068 Uiso 1 1 calc R U . . .
C00J C 0.3430(5) 0.2308(5) 0.8551(3) 0.0587(11) Uani 1 1 d . . . . .
H00J H 0.364847 0.153185 0.826386 0.070 Uiso 1 1 calc R U . . .
C00K C 0.8748(6) 0.3841(6) 0.6109(4) 0.0695(14) Uani 1 1 d . . . . .
H00K H 0.785263 0.441572 0.604566 0.083 Uiso 1 1 calc R U . . .
C00L C 0.9748(7) 0.2234(7) 0.3175(4) 0.0750(16) Uani 1 1 d . . . . .
C16 C 0.8123(6) 0.1259(6) 1.0510(4) 0.0641(13) Uani 1 1 d . . . . .
H16 H 0.904915 0.109227 1.021869 0.077 Uiso 1 1 calc R U . . .
C00N C 0.7323(6) 0.3525(5) 0.3407(4) 0.0671(13) Uani 1 1 d . . . . .
H00N H 0.662462 0.434324 0.326144 0.081 Uiso 1 1 calc R U . . .
C00O C 0.5348(6) 0.1833(6) 1.1361(4) 0.0674(13) Uani 1 1 d . . . . .
H00O H 0.442163 0.204541 1.164837 0.081 Uiso 1 1 calc R U . . .
C00P C 0.5065(6) 0.2721(5) 0.6230(3) 0.0588(12) Uani 1 1 d . . . . .
H00D H 0.408522 0.303640 0.648266 0.071 Uiso 1 1 calc R U . . .
H00F H 0.539893 0.355199 0.589316 0.071 Uiso 1 1 calc R U . . .
C00Q C 0.4001(6) 0.4365(5) 0.8786(4) 0.0682(14) Uani 1 1 d . . . . .
H00Q H 0.459472 0.498049 0.865801 0.082 Uiso 1 1 calc R U . . .
C00R C 0.6433(7) 0.1694(7) 1.1839(4) 0.0772(16) Uani 1 1 d . . . . .
H00R H 0.623390 0.180912 1.245022 0.093 Uiso 1 1 calc R U . . .
C00S C 0.7802(7) 0.1389(7) 1.1425(4) 0.0789(17) Uani 1 1 d . . . . .
H00S H 0.852422 0.126699 1.176436 0.095 Uiso 1 1 calc R U . . .
C00T C 0.8702(7) 0.3460(7) 0.2986(4) 0.0798(17) Uani 1 1 d . . . . .
H00T H 0.892794 0.424725 0.257245 0.096 Uiso 1 1 calc R U . . .
C00U C 0.9636(8) 0.3481(7) 0.5362(4) 0.0819(17) Uani 1 1 d . . . . .
H00U H 0.934722 0.378047 0.478076 0.098 Uiso 1 1 calc R U . . .
C00V C 1.1002(8) 0.2650(7) 0.5461(5) 0.089(2) Uani 1 1 d . . . . .
H00V H 1.162381 0.242244 0.494015 0.107 Uiso 1 1 calc R U . . .
C00W C 0.2218(6) 0.2548(7) 0.9167(4) 0.0778(16) Uani 1 1 d . . . . .
H00W H 0.161368 0.194415 0.928886 0.093 Uiso 1 1 calc R U . . .
C00X C 0.8026(6) 0.1171(6) 0.4246(4) 0.0753(15) Uani 1 1 d . . . . .
H00X H 0.781124 0.039250 0.467591 0.090 Uiso 1 1 calc R U . . .
C00Y C 1.0487(6) 0.2508(7) 0.7093(4) 0.0775(16) Uani 1 1 d . . . . .
H00Y H 1.075102 0.216419 0.767985 0.093 Uiso 1 1 calc R U . . .
C00Z C 1.1423(7) 0.2179(8) 0.6301(6) 0.095(2) Uani 1 1 d . . . . .
H00Z H 1.233296 0.163556 0.635768 0.114 Uiso 1 1 calc R U . . .
C010 C 0.9382(7) 0.1112(7) 0.3817(5) 0.0863(18) Uani 1 1 d . . . . .
H010 H 1.007413 0.028887 0.396450 0.104 Uiso 1 1 calc R U . . .
C011 C 0.2771(7) 0.4595(7) 0.9417(5) 0.089(2) Uani 1 1 d . . . . .
H011 H 0.254248 0.536481 0.971099 0.107 Uiso 1 1 calc R U . . .
C012 C 0.1898(7) 0.3678(8) 0.9602(5) 0.0877(19) Uani 1 1 d . . . . .
H012 H 0.108292 0.382732 1.002699 0.105 Uiso 1 1 calc R U . . .
C013 C 1.1252(8) 0.2145(9) 0.2701(6) 0.115(3) Uani 1 1 d . . . . .
H01A H 1.126196 0.285945 0.214676 0.173 Uiso 1 1 calc R U . . .
H01B H 1.164663 0.122416 0.254807 0.173 Uiso 1 1 calc R U . . .
H01C H 1.179932 0.229672 0.310921 0.173 Uiso 1 1 calc R U . . .

loop_
_atom_site_aniso_label
_atom_site_aniso_U_11
_atom_site_aniso_U_22
_atom_site_aniso_U_33
_atom_site_aniso_U_23
_atom_site_aniso_U_13
_atom_site_aniso_U_12
S2 0.0471(5) 0.0508(6) 0.0448(5) -0.0164(4) -0.0113(4) -0.0047(4)
S3 0.0698(7) 0.0550(6) 0.0386(5) -0.0120(4) -0.0125(5) -0.0140(5)
S4 0.0610(7) 0.0624(7) 0.0606(7) -0.0212(5) -0.0062(5) -0.0257(5)
O004 0.068(2) 0.0470(16) 0.0516(17) -0.0106(13) -0.0188(15) -0.0141(14)
O005 0.0492(17) 0.073(2) 0.063(2) -0.0253(17) -0.0105(15) 0.0012(15)
O006 0.098(3) 0.075(2) 0.0481(18) -0.0195(16) -0.0194(18) -0.031(2)
O007 0.076(2) 0.065(2) 0.065(2) -0.0087(17) -0.0195(18) -0.0049(18)
O008 0.074(2) 0.100(3) 0.070(2) -0.035(2) -0.0157(18) -0.035(2)
O009 0.081(3) 0.055(2) 0.092(3) -0.0191(18) -0.007(2) -0.0242(18)
N00A 0.0481(19) 0.052(2) 0.0471(19) -0.0135(15) -0.0091(15) -0.0138(15)
N00B 0.094(3) 0.059(2) 0.0381(19) -0.0158(16) -0.0091(19) -0.027(2)
C15 0.050(2) 0.047(2) 0.046(2) -0.0070(17) -0.0151(18) -0.0034(18)
C14 0.054(2) 0.051(2) 0.042(2) -0.0133(17) -0.0125(18) -0.0098(19)
C00E 0.057(2) 0.046(2) 0.039(2) -0.0103(16) -0.0143(18) -0.0106(18)
C00F 0.061(3) 0.052(2) 0.043(2) -0.0156(18) -0.0079(19) -0.017(2)
C00G 0.056(3) 0.070(3) 0.061(3) -0.019(2) -0.001(2) -0.031(2)
C00H 0.072(3) 0.049(2) 0.038(2) -0.0084(17) -0.010(2) -0.014(2)
C00I 0.057(3) 0.066(3) 0.050(2) -0.014(2) -0.010(2) -0.014(2)
C00J 0.050(2) 0.066(3) 0.060(3) -0.012(2) -0.015(2) -0.007(2)
C00K 0.078(4) 0.068(3) 0.066(3) -0.007(3) -0.007(3) -0.030(3)
C00L 0.082(4) 0.078(4) 0.078(4) -0.039(3) 0.010(3) -0.033(3)
C16 0.059(3) 0.078(3) 0.062(3) -0.024(3) -0.020(2) -0.010(2)
C00N 0.086(4) 0.052(3) 0.061(3) -0.004(2) -0.015(3) -0.016(3)
C00O 0.076(3) 0.072(3) 0.051(3) -0.017(2) 0.008(2) -0.022(3)
C00P 0.079(3) 0.056(3) 0.049(2) -0.019(2) -0.016(2) -0.017(2)
C00Q 0.077(3) 0.055(3) 0.065(3) -0.018(2) -0.002(3) -0.003(2)
C00R 0.109(5) 0.087(4) 0.043(3) -0.021(3) -0.010(3) -0.027(3)
C00S 0.096(4) 0.095(4) 0.062(3) -0.029(3) -0.033(3) -0.024(3)
C00T 0.097(5) 0.079(4) 0.068(3) -0.012(3) 0.006(3) -0.044(4)
C00U 0.114(5) 0.078(4) 0.063(3) -0.011(3) -0.006(3) -0.045(4)
C00V 0.104(5) 0.087(4) 0.077(4) -0.024(3) 0.024(4) -0.043(4)
C00W 0.055(3) 0.086(4) 0.081(4) -0.001(3) -0.008(3) -0.012(3)
C00X 0.078(4) 0.059(3) 0.074(4) -0.001(3) -0.002(3) -0.010(3)
C00Y 0.057(3) 0.105(5) 0.078(4) -0.026(3) -0.005(3) -0.027(3)
C00Z 0.065(4) 0.114(5) 0.115(6) -0.046(5) 0.008(4) -0.031(4)
C010 0.080(4) 0.072(4) 0.098(5) -0.022(3) -0.006(3) -0.005(3)
C011 0.090(4) 0.076(4) 0.084(4) -0.034(3) 0.003(3) 0.013(3)
C012 0.062(3) 0.105(5) 0.073(4) -0.012(3) 0.005(3) 0.004(3)
C013 0.104(6) 0.118(6) 0.135(7) -0.058(5) 0.034(5) -0.053(5)

loop_
_atom_type_symbol
_atom_type_description
_atom_type_scat_dispersion_real
_atom_type_scat_dispersion_imag
_atom_type_scat_source
C C 0.0181 0.0091 'International Tables Vol C Tables 4.2.6.8 and 6.1.1.4'
H H 0.0000 0.0000 'International Tables Vol C Tables 4.2.6.8 and 6.1.1.4'
N N 0.0311 0.0180 'International Tables Vol C Tables 4.2.6.8 and 6.1.1.4'
O O 0.0492 0.0322 'International Tables Vol C Tables 4.2.6.8 and 6.1.1.4'
S S 0.3331 0.5567 'International Tables Vol C Tables 4.2.6.8 and 6.1.1.4'

loop_
_geom_angle_atom_site_label_1
_geom_angle_atom_site_label_2
_geom_angle_atom_site_label_3
_geom_angle
_geom_angle_site_symmetry_1
_geom_angle_site_symmetry_3
_geom_angle_publ_flag
O004 S2 N00A 104.23(18) . . ?
O004 S2 C14 108.2(2) . . ?
O005 S2 O004 119.6(2) . . ?
O005 S2 N00A 108.3(2) . . ?
O005 S2 C14 109.0(2) . . ?
N00A S2 C14 106.86(19) . . ?
O006 S3 O007 119.2(2) . . ?
O006 S3 N00B 105.9(2) . . ?
O006 S3 C00H 107.9(2) . . ?
O007 S3 N00B 109.3(2) . . ?
O007 S3 C00H 107.1(2) . . ?
N00B S3 C00H 106.8(2) . . ?
O008 S4 O009 120.5(2) . . ?
O008 S4 N00A 107.1(2) . . ?
O008 S4 C00G 109.0(2) . . ?
O009 S4 N00A 106.2(2) . . ?
O009 S4 C00G 107.8(3) . . ?
N00A S4 C00G 105.1(2) . . ?
S4 N00A S2 120.0(2) . . ?
C00E N00A S2 121.5(3) . . ?
C00E N00A S4 118.1(3) . . ?
S3 N00B H00B 119.3 . . ?
C00P N00B S3 121.4(3) . . ?
C00P N00B H00B 119.3 . . ?
C00J C15 C00E 123.4(4) . . ?
C00J C15 C00Q 119.2(5) . . ?
C00Q C15 C00E 117.4(4) . . ?
C00I C14 S2 119.1(3) . . ?
C00I C14 C16 121.9(4) . . ?
C16 C14 S2 118.8(4) . . ?
N00A C00E C15 110.2(3) . . ?
N00A C00E H00E 105.2 . . ?
N00A C00E C00F 111.7(3) . . ?
C15 C00E H00E 105.2 . . ?
C15 C00E C00F 118.1(4) . . ?
C00F C00E H00E 105.2 . . ?
C00E C00F H00A 109.7 . . ?
C00E C00F H00C 109.7 . . ?
H00A C00F H00C 108.2 . . ?
C00P C00F C00E 109.9(4) . . ?
C00P C00F H00A 109.7 . . ?
C00P C00F H00C 109.7 . . ?
C00K C00G S4 119.1(4) . . ?
C00Y C00G S4 119.1(4) . . ?
C00Y C00G C00K 121.7(5) . . ?
C00N C00H S3 120.5(4) . . ?
C00X C00H S3 119.8(4) . . ?
C00X C00H C00N 119.4(5) . . ?
C14 C00I H00I 120.7 . . ?
C14 C00I C00O 118.6(5) . . ?
C00O C00I H00I 120.7 . . ?
C15 C00J H00J 119.6 . . ?
C00W C00J C15 120.7(5) . . ?
C00W C00J H00J 119.6 . . ?
C00G C00K H00K 120.1 . . ?
C00U C00K C00G 119.8(6) . . ?
C00U C00K H00K 120.1 . . ?
C00T C00L C013 121.0(6) . . ?
C010 C00L C00T 117.8(6) . . ?
C010 C00L C013 121.2(7) . . ?
C14 C16 H16 121.1 . . ?
C00S C16 C14 117.8(5) . . ?
C00S C16 H16 121.1 . . ?
C00H C00N H00N 120.1 . . ?
C00T C00N C00H 119.8(5) . . ?
C00T C00N H00N 120.1 . . ?
C00I C00O H00O 120.0 . . ?
C00R C00O C00I 120.1(5) . . ?
C00R C00O H00O 120.0 . . ?
N00B C00P C00F 111.6(4) . . ?
N00B C00P H00D 109.3 . . ?
N00B C00P H00F 109.3 . . ?
C00F C00P H00D 109.3 . . ?
C00F C00P H00F 109.3 . . ?
H00D C00P H00F 108.0 . . ?
C15 C00Q H00Q 120.1 . . ?
C15 C00Q C011 119.7(6) . . ?
C011 C00Q H00Q 120.1 . . ?
C00O C00R H00R 119.6 . . ?
C00S C00R C00O 120.7(5) . . ?
C00S C00R H00R 119.6 . . ?
C16 C00S H00S 119.6 . . ?
C00R C00S C16 120.8(5) . . ?
C00R C00S H00S 119.6 . . ?
C00L C00T C00N 120.8(5) . . ?
C00L C00T H00T 119.6 . . ?
C00N C00T H00T 119.6 . . ?
C00K C00U H00U 120.2 . . ?
C00K C00U C00V 119.7(6) . . ?
C00V C00U H00U 120.2 . . ?
C00U C00V H00V 119.6 . . ?
C00Z C00V C00U 120.8(6) . . ?
C00Z C00V H00V 119.6 . . ?
C00J C00W H00W 120.0 . . ?
C012 C00W C00J 120.0(6) . . ?
C012 C00W H00W 120.0 . . ?
C00H C00X H00X 119.9 . . ?
C00H C00X C010 120.3(5) . . ?
C010 C00X H00X 119.9 . . ?
C00G C00Y H00Y 121.0 . . ?
C00G C00Y C00Z 117.9(6) . . ?
C00Z C00Y H00Y 121.0 . . ?
C00V C00Z C00Y 120.0(7) . . ?
C00V C00Z H00Z 120.0 . . ?
C00Y C00Z H00Z 120.0 . . ?
C00L C010 H010 119.0 . . ?
C00X C010 C00L 121.9(6) . . ?
C00X C010 H010 119.0 . . ?
C00Q C011 H011 120.1 . . ?
C012 C011 C00Q 119.7(6) . . ?
C012 C011 H011 120.1 . . ?
C00W C012 C011 120.6(6) . . ?
C00W C012 H012 119.7 . . ?
C011 C012 H012 119.7 . . ?
C00L C013 H01A 109.5 . . ?
C00L C013 H01B 109.5 . . ?
C00L C013 H01C 109.5 . . ?
H01A C013 H01B 109.5 . . ?
H01A C013 H01C 109.5 . . ?
H01B C013 H01C 109.5 . . ?

loop_
_geom_bond_atom_site_label_1
_geom_bond_atom_site_label_2
_geom_bond_distance
_geom_bond_site_symmetry_2
_geom_bond_publ_flag
S2 O004 1.428(3) . ?
S2 O005 1.423(3) . ?
S2 N00A 1.681(4) . ?
S2 C14 1.760(4) . ?
S3 O006 1.434(3) . ?
S3 O007 1.435(4) . ?
S3 N00B 1.597(4) . ?
S3 C00H 1.765(5) . ?
S4 O008 1.423(4) . ?
S4 O009 1.439(4) . ?
S4 N00A 1.677(4) . ?
S4 C00G 1.764(5) . ?
N00A C00E 1.503(5) . ?
N00B H00B 0.8600 . ?
N00B C00P 1.468(5) . ?
C15 C00E 1.519(6) . ?
C15 C00J 1.389(7) . ?
C15 C00Q 1.389(7) . ?
C14 C00I 1.379(6) . ?
C14 C16 1.394(6) . ?
C00E H00E 0.9800 . ?
C00E C00F 1.548(5) . ?
C00F H00A 0.9700 . ?
C00F H00C 0.9700 . ?
C00F C00P 1.494(6) . ?
C00G C00K 1.382(7) . ?
C00G C00Y 1.373(8) . ?
C00H C00N 1.388(7) . ?
C00H C00X 1.365(7) . ?
C00I H00I 0.9300 . ?
C00I C00O 1.381(7) . ?
C00J H00J 0.9300 . ?
C00J C00W 1.372(7) . ?
C00K H00K 0.9300 . ?
C00K C00U 1.343(8) . ?
C00L C00T 1.385(9) . ?
C00L C010 1.375(9) . ?
C00L C013 1.518(9) . ?
C16 H16 0.9300 . ?
C16 C00S 1.379(7) . ?
C00N H00N 0.9300 . ?
C00N C00T 1.387(8) . ?
C00O H00O 0.9300 . ?
C00O C00R 1.375(8) . ?
C00P H00D 0.9700 . ?
C00P H00F 0.9700 . ?
C00Q H00Q 0.9300 . ?
C00Q C011 1.395(8) . ?
C00R H00R 0.9300 . ?
C00R C00S 1.369(9) . ?
C00S H00S 0.9300 . ?
C00T H00T 0.9300 . ?
C00U H00U 0.9300 . ?
C00U C00V 1.404(10) . ?
C00V H00V 0.9300 . ?
C00V C00Z 1.349(10) . ?
C00W H00W 0.9300 . ?
C00W C012 1.370(9) . ?
C00X H00X 0.9300 . ?
C00X C010 1.371(8) . ?
C00Y H00Y 0.9300 . ?
C00Y C00Z 1.407(9) . ?
C00Z H00Z 0.9300 . ?
C010 H010 0.9300 . ?
C011 H011 0.9300 . ?
C011 C012 1.377(10) . ?
C012 H012 0.9300 . ?
C013 H01A 0.9600 . ?
C013 H01B 0.9600 . ?
C013 H01C 0.9600 . ?

loop_
_geom_torsion_atom_site_label_1
_geom_torsion_atom_site_label_2
_geom_torsion_atom_site_label_3
_geom_torsion_atom_site_label_4
_geom_torsion
_geom_torsion_site_symmetry_1
_geom_torsion_site_symmetry_2
_geom_torsion_site_symmetry_3
_geom_torsion_site_symmetry_4
_geom_torsion_publ_flag
S2 N00A C00E C15 71.1(4) . . . . ?
S2 N00A C00E C00F -62.3(4) . . . . ?
S2 C14 C00I C00O 176.7(4) . . . . ?
S2 C14 C16 C00S -174.3(4) . . . . ?
S3 N00B C00P C00F -143.7(4) . . . . ?
S3 C00H C00N C00T -173.8(4) . . . . ?
S3 C00H C00X C010 173.0(5) . . . . ?
S4 N00A C00E C15 -116.0(3) . . . . ?
S4 N00A C00E C00F 110.6(4) . . . . ?
S4 C00G C00K C00U -178.1(4) . . . . ?
S4 C00G C00Y C00Z -179.8(5) . . . . ?
O004 S2 N00A S4 -168.7(2) . . . . ?
O004 S2 N00A C00E 4.1(4) . . . . ?
O004 S2 C14 C00I -36.5(4) . . . . ?
O004 S2 C14 C16 139.1(4) . . . . ?
O005 S2 N00A S4 -40.3(3) . . . . ?
O005 S2 N00A C00E 132.5(3) . . . . ?
O005 S2 C14 C00I -168.0(4) . . . . ?
O005 S2 C14 C16 7.6(5) . . . . ?
O006 S3 N00B C00P -160.3(4) . . . . ?
O006 S3 C00H C00N 111.1(4) . . . . ?
O006 S3 C00H C00X -62.2(5) . . . . ?
O007 S3 N00B C00P -30.7(5) . . . . ?
O007 S3 C00H C00N -18.4(5) . . . . ?
O007 S3 C00H C00X 168.3(4) . . . . ?
O008 S4 N00A S2 -27.0(3) . . . . ?
O008 S4 N00A C00E 159.9(3) . . . . ?
O008 S4 C00G C00K -165.0(4) . . . . ?
O008 S4 C00G C00Y 16.5(5) . . . . ?
O009 S4 N00A S2 -157.0(3) . . . . ?
O009 S4 N00A C00E 29.9(4) . . . . ?
O009 S4 C00G C00K -32.6(5) . . . . ?
O009 S4 C00G C00Y 149.0(4) . . . . ?
N00A S2 C14 C00I 75.2(4) . . . . ?
N00A S2 C14 C16 -109.2(4) . . . . ?
N00A S4 C00G C00K 80.5(4) . . . . ?
N00A S4 C00G C00Y -98.0(4) . . . . ?
N00A C00E C00F C00P -153.8(4) . . . . ?
N00B S3 C00H C00N -135.5(4) . . . . ?
N00B S3 C00H C00X 51.2(5) . . . . ?
C15 C00E C00F C00P 76.7(5) . . . . ?
C15 C00J C00W C012 -0.9(8) . . . . ?
C15 C00Q C011 C012 0.0(9) . . . . ?
C14 S2 N00A S4 76.9(3) . . . . ?
C14 S2 N00A C00E -110.2(3) . . . . ?
C14 C00I C00O C00R -1.9(8) . . . . ?
C14 C16 C00S C00R -2.8(9) . . . . ?
C00E C15 C00J C00W 179.4(4) . . . . ?
C00E C15 C00Q C011 -179.0(5) . . . . ?
C00E C00F C00P N00B -177.2(4) . . . . ?
C00G S4 N00A S2 88.8(3) . . . . ?
C00G S4 N00A C00E -84.3(3) . . . . ?
C00G C00K C00U C00V -2.1(8) . . . . ?
C00G C00Y C00Z C00V -2.2(10) . . . . ?
C00H S3 N00B C00P 84.9(4) . . . . ?
C00H C00N C00T C00L 1.9(9) . . . . ?
C00H C00X C010 C00L -0.3(10) . . . . ?
C00I C14 C16 C00S 1.1(8) . . . . ?
C00I C00O C00R C00S 0.3(9) . . . . ?
C00J C15 C00E N00A -113.2(4) . . . . ?
C00J C15 C00E C00F 16.9(6) . . . . ?
C00J C15 C00Q C011 0.2(8) . . . . ?
C00J C00W C012 C011 1.1(10) . . . . ?
C00K C00G C00Y C00Z 1.8(9) . . . . ?
C00K C00U C00V C00Z 1.7(10) . . . . ?
C16 C14 C00I C00O 1.2(7) . . . . ?
C00N C00H C00X C010 -0.3(9) . . . . ?
C00O C00R C00S C16 2.1(10) . . . . ?
C00Q C15 C00E N00A 65.9(5) . . . . ?
C00Q C15 C00E C00F -164.0(4) . . . . ?
C00Q C15 C00J C00W 0.3(7) . . . . ?
C00Q C011 C012 C00W -0.6(10) . . . . ?
C00T C00L C010 C00X 1.6(10) . . . . ?
C00U C00V C00Z C00Y 0.5(10) . . . . ?
C00X C00H C00N C00T -0.5(8) . . . . ?
C00Y C00G C00K C00U 0.3(8) . . . . ?
C010 C00L C00T C00N -2.5(9) . . . . ?
C013 C00L C00T C00N 178.7(6) . . . . ?
C013 C00L C010 C00X -179.5(6) . . . . ?
